data_7207470
loop_
_publ_author_name
'Kan, Wei-Qiu'
'Ma, Jian-Fang'
'Liu, Ying-Ying'
'Yang, Jin'
'Liu, Bo'

_publ_section_title
;
 0D, 2D and 3D metal phosphonates assembled from a new
 2&#x2032;-carboxybiphenyl-4-ylmethylphosphonic acid: Syntheses,
 topological structures and photoluminescent properties
;
_journal_issue 6
_journal_name_full CrystEngComm
_journal_page_first 2268
_journal_paper_doi 10.1039/c2ce06479k
_journal_volume 14
_journal_year 2012
_chemical_formula_moiety 'C14 H11 Cd2 O6 P, 1.5(H2 O)'
_chemical_formula_sum 'C14 H14 Cd2 O7.5 P'
_chemical_formula_weight 558.02
_chemical_name_systematic
;
?
;
_space_group_IT_number 14
_symmetry_cell_setting monoclinic
_symmetry_space_group_name_Hall '-P 2ybc'
_symmetry_space_group_name_H-M 'P 1 21/c 1'
_atom_sites_solution_hydrogens geom
_atom_sites_solution_primary direct
_atom_sites_solution_secondary difmap
_audit_creation_method SHELXL-97
_cell_angle_alpha 90.00
_cell_angle_beta 93.096(4)
_cell_angle_gamma 90.00
_cell_formula_units_Z 4
_cell_length_a 14.8874(7)
_cell_length_b 10.9755(4)
_cell_length_c 9.8754(4)
_cell_measurement_reflns_used 2205
_cell_measurement_temperature 293(2)
_cell_measurement_theta_max 29.1940
_cell_measurement_theta_min 3.1395
_cell_volume 1611.25(12)
_computing_cell_refinement CrysAlis
_computing_data_collection 'CrysAlis (Oxford Diffraction, 2006)'
_computing_data_reduction CrysAlis
_computing_structure_refinement 'SHELXL-97 (Sheldrick, 1997)'
_computing_structure_solution 'SHELXL-97 (Sheldrick, 1997)'
_diffrn_ambient_temperature 293(2)
_diffrn_detector_area_resol_mean 10.0
_diffrn_measured_fraction_theta_full 0.994
_diffrn_measured_fraction_theta_max 0.994
_diffrn_measurement_device_type 'Oxford Diffraction Gemini R Ultra'
_diffrn_measurement_method '\w scan'
_diffrn_radiation_monochromator graphite
_diffrn_radiation_source 'fine-focus sealed tube'
_diffrn_radiation_type MoK\a
_diffrn_radiation_wavelength 0.71073
_diffrn_reflns_av_R_equivalents 0.0411
_diffrn_reflns_av_sigmaI/netI 0.0639
_diffrn_reflns_limit_h_max 17
_diffrn_reflns_limit_h_min -17
_diffrn_reflns_limit_k_max 13
_diffrn_reflns_limit_k_min -11
_diffrn_reflns_limit_l_max 11
_diffrn_reflns_limit_l_min -7
_diffrn_reflns_number 6005
_diffrn_reflns_theta_full 25.00
_diffrn_reflns_theta_max 25.03
_diffrn_reflns_theta_min 3.15
_exptl_absorpt_coefficient_mu 2.776
_exptl_absorpt_correction_T_max 1.00000
_exptl_absorpt_correction_T_min 0.91997
_exptl_absorpt_correction_type multi-scan
_exptl_absorpt_process_details
;
CrysAlis (Oxford Diffraction, 2006)
;
_exptl_crystal_colour colourless
_exptl_crystal_density_diffrn 2.300
_exptl_crystal_density_method 'not measured'
_exptl_crystal_description block
_exptl_crystal_F_000 1076
_exptl_crystal_size_max 0.21
_exptl_crystal_size_mid 0.18
_exptl_crystal_size_min 0.17
_refine_diff_density_max 0.743
_refine_diff_density_min -0.657
_refine_diff_density_rms 0.143
_refine_ls_extinction_method none
_refine_ls_goodness_of_fit_ref 1.022
_refine_ls_hydrogen_treatment constr
_refine_ls_matrix_type full
_refine_ls_number_parameters 244
_refine_ls_number_reflns 2827
_refine_ls_number_restraints 0
_refine_ls_restrained_S_all 1.022
_refine_ls_R_factor_all 0.0524
_refine_ls_R_factor_gt 0.0376
_refine_ls_shift/su_max 0.001
_refine_ls_shift/su_mean 0.000
_refine_ls_structure_factor_coef Fsqd
_refine_ls_weighting_details 'calc w=1/[\s^2^(Fo^2^)+(0.0334P)^2^+0.0000P] where P=(Fo^2^+2Fc^2^)/3'
_refine_ls_weighting_scheme calc
_refine_ls_wR_factor_gt 0.0777
_refine_ls_wR_factor_ref 0.0881
_reflns_number_gt 2265
_reflns_number_total 2827
_reflns_threshold_expression >2\s(I)
_cod_data_source_file c2ce06479k.txt
_cod_data_source_block compound-6
_cod_original_sg_symbol_H-M 'P 21/c'
_cod_original_formula_sum 'C14 H14 Cd2 O7.50 P'
_cod_database_code 7207470

loop_
_symmetry_equiv_pos_as_xyz
'x, y, z'
'-x, y+1/2, -z+1/2'
'-x, -y, -z'
'x, -y-1/2, z-1/2'

loop_
_atom_site_label
_atom_site_type_symbol
_atom_site_fract_x
_atom_site_fract_y
_atom_site_fract_z
_atom_site_U_iso_or_equiv
_atom_site_adp_type
_atom_site_occupancy
_atom_site_symmetry_multiplicity
_atom_site_calc_flag
_atom_site_refinement_flags
Cd1 Cd 0.58265(3) -0.08461(4) 0.81299(4) 0.02320(15) Uani 1 1 d .
Cd2 Cd 0.50777(4) 0.34747(4) 1.04350(5) 0.03534(17) Uani 1 1 d .
P1 P 0.40986(11) 0.11988(13) 0.83680(15) 0.0211(4) Uani 1 1 d .
C1 C 0.2893(4) 0.1113(6) 0.8255(6) 0.0339(16) Uani 1 1 d .
H1A H 0.2705 0.0603 0.8991 0.041 Uiso 1 1 calc R
H1B H 0.2657 0.1924 0.8400 0.041 Uiso 1 1 calc R
C2 C 0.2463(4) 0.0626(5) 0.6945(6) 0.0256(14) Uani 1 1 d .
C3 C 0.2359(5) 0.1359(6) 0.5803(7) 0.0391(18) Uani 1 1 d .
H3 H 0.2572 0.2155 0.5834 0.047 Uiso 1 1 calc R
C4 C 0.1938(5) 0.0918(6) 0.4612(7) 0.0381(17) Uani 1 1 d .
H4 H 0.1873 0.1431 0.3864 0.046 Uiso 1 1 calc R
C5 C 0.1618(4) -0.0244(6) 0.4502(6) 0.0287(15) Uani 1 1 d .
C6 C 0.1718(5) -0.0976(6) 0.5651(7) 0.0418(18) Uani 1 1 d .
H6 H 0.1504 -0.1772 0.5621 0.050 Uiso 1 1 calc R
C7 C 0.2133(5) -0.0533(6) 0.6837(7) 0.0396(17) Uani 1 1 d .
H7 H 0.2190 -0.1044 0.7589 0.048 Uiso 1 1 calc R
C8 C 0.1134(4) -0.0673(5) 0.3226(7) 0.0323(15) Uani 1 1 d .
C9 C 0.1516(4) -0.0640(5) 0.1969(6) 0.0280(14) Uani 1 1 d .
C10 C 0.1009(5) -0.0969(5) 0.0802(7) 0.0344(16) Uani 1 1 d .
H10 H 0.1261 -0.0921 -0.0038 0.041 Uiso 1 1 calc R
C11 C 0.0134(5) -0.1367(6) 0.0881(8) 0.0444(19) Uani 1 1 d .
H11 H -0.0206 -0.1569 0.0094 0.053 Uiso 1 1 calc R
C12 C -0.0233(5) -0.1466(7) 0.2114(9) 0.051(2) Uani 1 1 d .
H12 H -0.0810 -0.1781 0.2172 0.061 Uiso 1 1 calc R
C13 C 0.0253(5) -0.1095(7) 0.3280(8) 0.0470(19) Uani 1 1 d .
H13 H -0.0013 -0.1128 0.4110 0.056 Uiso 1 1 calc R
C14 C 0.2477(4) -0.0265(7) 0.1820(6) 0.0369(17) Uani 1 1 d .
O1 O 0.4465(3) -0.0060(3) 0.8101(4) 0.0276(9) Uani 1 1 d .
O2 O 0.4362(3) 0.1680(3) 0.9791(4) 0.0266(10) Uani 1 1 d .
O3 O 0.4377(3) 0.2109(3) 0.7285(4) 0.0339(11) Uani 1 1 d .
O4 O 0.2664(4) 0.0816(5) 0.1728(6) 0.0684(18) Uani 1 1 d .
O5 O 0.3063(9) -0.0886(12) 0.1448(12) 0.040(3) Uani 0.50 1 d P
O5' O 0.3053(8) -0.1174(11) 0.2236(16) 0.052(4) Uani 0.50 1 d P
O6 O 0.4221(3) 0.4698(3) 0.9104(4) 0.0290(10) Uani 1 1 d .
O1W O 0.6032(6) 0.3179(9) 0.8638(9) 0.045(3) Uani 0.50 1 d P
O2W' O 0.6356(6) 0.2287(9) 1.1442(11) 0.044(3) Uani 0.50 1 d P
O2W O 0.6349(7) 0.2693(11) 1.0308(13) 0.065(3) Uani 0.50 1 d P

loop_
_atom_site_aniso_label
_atom_site_aniso_U_11
_atom_site_aniso_U_22
_atom_site_aniso_U_33
_atom_site_aniso_U_23
_atom_site_aniso_U_13
_atom_site_aniso_U_12
Cd1 0.0296(3) 0.0226(2) 0.0176(2) 0.00148(17) 0.00308(18) 0.00085(19)
Cd2 0.0615(4) 0.0233(3) 0.0212(3) 0.00179(19) 0.0020(2) -0.0109(2)
P1 0.0310(9) 0.0187(7) 0.0136(8) 0.0002(6) 0.0021(6) -0.0010(7)
C1 0.035(4) 0.048(4) 0.019(3) -0.002(3) 0.002(3) 0.014(3)
C2 0.019(3) 0.032(3) 0.026(3) -0.004(3) 0.000(3) -0.004(3)
C3 0.060(5) 0.022(3) 0.033(4) 0.006(3) -0.012(3) -0.011(3)
C4 0.048(4) 0.036(4) 0.029(4) 0.006(3) -0.008(3) -0.013(3)
C5 0.022(3) 0.033(4) 0.030(4) -0.011(3) 0.004(3) -0.006(3)
C6 0.043(4) 0.029(4) 0.052(5) 0.006(3) -0.008(4) -0.007(3)
C7 0.046(4) 0.042(4) 0.030(4) 0.010(3) -0.003(3) -0.002(4)
C8 0.033(4) 0.027(3) 0.036(4) -0.011(3) -0.001(3) 0.002(3)
C9 0.027(3) 0.027(3) 0.030(4) -0.004(3) -0.002(3) 0.004(3)
C10 0.037(4) 0.035(4) 0.031(4) -0.006(3) -0.005(3) 0.003(3)
C11 0.037(4) 0.043(4) 0.051(5) -0.010(4) -0.014(4) 0.000(4)
C12 0.028(4) 0.057(5) 0.067(6) -0.017(4) -0.003(4) -0.011(4)
C13 0.035(4) 0.060(5) 0.047(5) -0.007(4) 0.010(4) -0.007(4)
C14 0.028(4) 0.058(5) 0.024(4) -0.024(4) 0.001(3) 0.003(4)
O1 0.031(2) 0.023(2) 0.029(2) -0.0034(18) 0.0021(18) -0.0001(19)
O2 0.040(3) 0.026(2) 0.014(2) 0.0019(17) 0.0030(18) -0.015(2)
O3 0.064(3) 0.023(2) 0.016(2) 0.0029(18) 0.010(2) 0.003(2)
O4 0.044(3) 0.063(4) 0.097(5) 0.048(3) -0.008(3) -0.015(3)
O5 0.036(6) 0.043(8) 0.040(7) -0.005(6) 0.002(6) -0.002(5)
O5' 0.031(6) 0.035(7) 0.088(11) 0.004(7) -0.011(8) 0.010(5)
O6 0.042(3) 0.025(2) 0.020(2) -0.0017(17) 0.0057(19) -0.005(2)
O1W 0.043(6) 0.058(6) 0.034(6) 0.013(5) 0.020(5) 0.025(5)
O2W' 0.038(6) 0.042(6) 0.051(7) 0.005(5) 0.001(5) 0.011(5)
O2W 0.040(7) 0.072(8) 0.083(10) -0.044(7) 0.004(6) 0.003(6)

loop_
_atom_type_symbol
_atom_type_description
_atom_type_scat_dispersion_real
_atom_type_scat_dispersion_imag
_atom_type_scat_source
C C 0.0033 0.0016 'International Tables Vol C Tables 4.2.6.8 and 6.1.1.4'
H H 0.0000 0.0000 'International Tables Vol C Tables 4.2.6.8 and 6.1.1.4'
O O 0.0106 0.0060 'International Tables Vol C Tables 4.2.6.8 and 6.1.1.4'
P P 0.1023 0.0942 'International Tables Vol C Tables 4.2.6.8 and 6.1.1.4'
Cd Cd -0.8075 1.2024 'International Tables Vol C Tables 4.2.6.8 and 6.1.1.4'

loop_
_geom_angle_atom_site_label_1
_geom_angle_atom_site_label_2
_geom_angle_atom_site_label_3
_geom_angle
_geom_angle_site_symmetry_1
_geom_angle_site_symmetry_3
O1 Cd1 O4 155.93(18) . 3_656
O1 Cd1 O2 90.62(15) . 3_657
O4 Cd1 O2 96.98(17) 3_656 3_657
O1 Cd1 O6 84.51(14) . 2_646
O4 Cd1 O6 92.02(18) 3_656 2_646
O2 Cd1 O6 167.60(14) 3_657 2_646
O1 Cd1 O3 105.55(15) . 2_646
O4 Cd1 O3 98.5(2) 3_656 2_646
O2 Cd1 O3 75.33(14) 3_657 2_646
O6 Cd1 O3 94.96(14) 2_646 2_646
O1 Cd1 O5 107.4(3) . 3_656
O4 Cd1 O5 48.5(3) 3_656 3_656
O2 Cd1 O5 105.3(3) 3_657 3_656
O6 Cd1 O5 87.1(3) 2_646 3_656
O3 Cd1 O5 147.0(3) 2_646 3_656
O2W Cd2 O6 134.7(4) . .
O2W Cd2 O3 113.2(4) . 4_566
O6 Cd2 O3 112.04(16) . 4_566
O2W Cd2 O6 88.1(3) . 3_667
O6 Cd2 O6 80.24(15) . 3_667
O3 Cd2 O6 108.30(14) 4_566 3_667
O2W Cd2 O2 92.2(3) . .
O6 Cd2 O2 96.35(14) . .
O3 Cd2 O2 75.71(14) 4_566 .
O6 Cd2 O2 175.45(13) 3_667 .
O2W Cd2 O1W 46.6(4) . .
O6 Cd2 O1W 89.3(2) . .
O3 Cd2 O1W 154.1(2) 4_566 .
O6 Cd2 O1W 89.1(3) 3_667 .
O2 Cd2 O1W 87.9(3) . .
O2W Cd2 O2W' 29.1(4) . .
O6 Cd2 O2W' 163.4(3) . .
O3 Cd2 O2W' 84.5(3) 4_566 .
O6 Cd2 O2W' 92.8(2) 3_667 .
O2 Cd2 O2W' 89.7(2) . .
O1W Cd2 O2W' 75.4(3) . .
O2W Cd2 Cd2 115.5(4) . 3_667
O6 Cd2 Cd2 40.80(10) . 3_667
O3 Cd2 Cd2 116.75(10) 4_566 3_667
O6 Cd2 Cd2 39.43(10) 3_667 3_667
O2 Cd2 Cd2 137.07(10) . 3_667
O1W Cd2 Cd2 88.9(2) . 3_667
O2W' Cd2 Cd2 130.6(2) . 3_667
O1 P1 O2 113.4(2) . .
O1 P1 O3 111.0(2) . .
O2 P1 O3 110.4(2) . .
O1 P1 C1 108.1(3) . .
O2 P1 C1 106.3(3) . .
O3 P1 C1 107.3(3) . .
C2 C1 P1 116.6(4) . .
C2 C1 H1A 108.1 . .
P1 C1 H1A 108.1 . .
C2 C1 H1B 108.1 . .
P1 C1 H1B 108.1 . .
H1A C1 H1B 107.3 . .
C7 C2 C3 116.9(6) . .
C7 C2 C1 122.0(6) . .
C3 C2 C1 121.0(6) . .
C2 C3 C4 120.8(6) . .
C2 C3 H3 119.6 . .
C4 C3 H3 119.6 . .
C5 C4 C3 122.2(6) . .
C5 C4 H4 118.9 . .
C3 C4 H4 118.9 . .
C4 C5 C6 117.0(6) . .
C4 C5 C8 120.8(6) . .
C6 C5 C8 122.1(6) . .
C7 C6 C5 120.7(6) . .
C7 C6 H6 119.6 . .
C5 C6 H6 119.6 . .
C2 C7 C6 122.4(6) . .
C2 C7 H7 118.8 . .
C6 C7 H7 118.8 . .
C9 C8 C13 118.2(6) . .
C9 C8 C5 122.8(6) . .
C13 C8 C5 119.0(6) . .
C10 C9 C8 120.1(6) . .
C10 C9 C14 117.9(6) . .
C8 C9 C14 122.0(5) . .
C11 C10 C9 120.5(7) . .
C11 C10 H10 119.8 . .
C9 C10 H10 119.8 . .
C12 C11 C10 120.0(7) . .
C12 C11 H11 120.0 . .
C10 C11 H11 120.0 . .
C11 C12 C13 120.0(7) . .
C11 C12 H12 120.0 . .
C13 C12 H12 120.0 . .
C12 C13 C8 121.0(7) . .
C12 C13 H13 119.5 . .
C8 C13 H13 119.5 . .
O5 C14 O4 111.2(9) . .
O5 C14 O5' 37.7(7) . .
O4 C14 O5' 126.1(8) . .
O5 C14 C9 126.5(8) . .
O4 C14 C9 119.6(6) . .
O5' C14 C9 110.9(8) . .
P1 O1 Cd1 134.1(2) . .
P1 O2 Cd1 130.5(2) . 3_657
P1 O2 Cd2 129.6(2) . .
Cd1 O2 Cd2 99.90(14) 3_657 .
P1 O3 Cd2 122.4(2) . 4_565
P1 O3 Cd1 136.1(2) . 2_656
Cd2 O3 Cd1 101.30(15) 4_565 2_656
C14 O4 Cd1 103.9(5) . 3_656
O5' O5 C14 83.0(16) . .
O5' O5 Cd1 100.0(15) . 3_656
C14 O5 Cd1 90.1(7) . 3_656
O5 O5' C14 59.3(13) . .
Cd2 O6 Cd1 113.51(17) . 2_656
Cd2 O6 Cd2 99.76(15) . 3_667
Cd1 O6 Cd2 114.25(17) 2_656 3_667
O2W O1W Cd2 58.8(4) . .
O2W O2W' Cd2 57.5(6) . .
O2W' O2W O1W 164.6(10) . .
O2W' O2W Cd2 93.3(8) . .
O1W O2W Cd2 74.6(5) . .

loop_
_geom_bond_atom_site_label_1
_geom_bond_atom_site_label_2
_geom_bond_distance
_geom_bond_site_symmetry_2
Cd1 O1 2.201(4) .
Cd1 O4 2.245(5) 3_656
Cd1 O2 2.279(4) 3_657
Cd1 O6 2.282(4) 2_646
Cd1 O3 2.299(4) 2_646
Cd1 O5 2.539(12) 3_656
Cd2 O2W 2.088(10) .
Cd2 O6 2.231(4) .
Cd2 O3 2.245(4) 4_566
Cd2 O6 2.295(4) 3_667
Cd2 O2 2.312(4) .
Cd2 O1W 2.354(9) .
Cd2 O2W' 2.471(9) .
Cd2 Cd2 3.4613(9) 3_667
P1 O1 1.514(4) .
P1 O2 1.533(4) .
P1 O3 1.537(4) .
P1 C1 1.795(7) .
C1 C2 1.510(8) .
C1 H1A 0.9700 .
C1 H1B 0.9700 .
C2 C7 1.366(9) .
C2 C3 1.388(8) .
C3 C4 1.389(9) .
C3 H3 0.9300 .
C4 C5 1.363(8) .
C4 H4 0.9300 .
C5 C6 1.392(9) .
C5 C8 1.494(8) .
C6 C7 1.383(9) .
C6 H6 0.9300 .
C7 H7 0.9300 .
C8 C9 1.394(9) .
C8 C13 1.394(9) .
C9 C10 1.391(8) .
C9 C14 1.503(9) .
C10 C11 1.380(10) .
C10 H10 0.9300 .
C11 C12 1.365(11) .
C11 H11 0.9300 .
C12 C13 1.388(10) .
C12 H12 0.9300 .
C13 H13 0.9300 .
C14 O5 1.181(14) .
C14 O4 1.223(8) .
C14 O5' 1.364(14) .
O2 Cd1 2.279(4) 3_657
O3 Cd2 2.245(4) 4_565
O3 Cd1 2.299(4) 2_656
O4 Cd1 2.245(5) 3_656
O5 O5' 0.840(13) .
O5 Cd1 2.539(12) 3_656
O6 Cd1 2.282(4) 2_656
O6 Cd2 2.295(4) 3_667
O1W O2W 1.773(17) .
O2W' O2W 1.205(14) .

loop_
_geom_torsion_atom_site_label_1
_geom_torsion_atom_site_label_2
_geom_torsion_atom_site_label_3
_geom_torsion_atom_site_label_4
_geom_torsion
_geom_torsion_site_symmetry_1
_geom_torsion_site_symmetry_4
O1 P1 C1 C2 -56.3(5) . .
O2 P1 C1 C2 -178.4(5) . .
O3 P1 C1 C2 63.4(5) . .
P1 C1 C2 C7 103.0(7) . .
P1 C1 C2 C3 -79.3(7) . .
C7 C2 C3 C4 -0.2(11) . .
C1 C2 C3 C4 -178.0(6) . .
C2 C3 C4 C5 -0.5(12) . .
C3 C4 C5 C6 0.9(11) . .
C3 C4 C5 C8 177.3(7) . .
C4 C5 C6 C7 -0.6(11) . .
C8 C5 C6 C7 -176.9(6) . .
C3 C2 C7 C6 0.5(11) . .
C1 C2 C7 C6 178.3(6) . .
C5 C6 C7 C2 -0.1(11) . .
C4 C5 C8 C9 57.4(9) . .
C6 C5 C8 C9 -126.3(7) . .
C4 C5 C8 C13 -120.8(8) . .
C6 C5 C8 C13 55.4(9) . .
C13 C8 C9 C10 2.9(9) . .
C5 C8 C9 C10 -175.4(6) . .
C13 C8 C9 C14 -176.6(6) . .
C5 C8 C9 C14 5.2(9) . .
C8 C9 C10 C11 -2.0(9) . .
C14 C9 C10 C11 177.4(6) . .
C9 C10 C11 C12 -1.4(10) . .
C10 C11 C12 C13 4.0(11) . .
C11 C12 C13 C8 -3.1(12) . .
C9 C8 C13 C12 -0.4(10) . .
C5 C8 C13 C12 177.9(6) . .
C10 C9 C14 O5 -64.2(12) . .
C8 C9 C14 O5 115.2(10) . .
C10 C9 C14 O4 95.6(8) . .
C8 C9 C14 O4 -84.9(9) . .
C10 C9 C14 O5' -103.8(9) . .
C8 C9 C14 O5' 75.7(10) . .
O2 P1 O1 Cd1 -58.6(4) . .
O3 P1 O1 Cd1 66.4(4) . .
C1 P1 O1 Cd1 -176.2(3) . .
O4 Cd1 O1 P1 -7.6(7) 3_656 .
O2 Cd1 O1 P1 101.2(3) 3_657 .
O6 Cd1 O1 P1 -90.3(3) 2_646 .
O3 Cd1 O1 P1 176.1(3) 2_646 .
O5 Cd1 O1 P1 -5.1(4) 3_656 .
O1 P1 O2 Cd1 -54.5(4) . 3_657
O3 P1 O2 Cd1 -179.9(3) . 3_657
C1 P1 O2 Cd1 64.1(4) . 3_657
O1 P1 O2 Cd2 125.1(3) . .
O3 P1 O2 Cd2 -0.2(4) . .
C1 P1 O2 Cd2 -116.3(3) . .
O2W Cd2 O2 P1 -87.5(5) . .
O6 Cd2 O2 P1 47.9(3) . .
O3 Cd2 O2 P1 159.1(3) 4_566 .
O6 Cd2 O2 P1 7(2) 3_667 .
O1W Cd2 O2 P1 -41.1(4) . .
O2W' Cd2 O2 P1 -116.5(4) . .
Cd2 Cd2 O2 P1 45.0(4) 3_667 .
O2W Cd2 O2 Cd1 92.2(4) . 3_657
O6 Cd2 O2 Cd1 -132.34(16) . 3_657
O3 Cd2 O2 Cd1 -21.16(16) 4_566 3_657
O6 Cd2 O2 Cd1 -173.4(18) 3_667 3_657
O1W Cd2 O2 Cd1 138.6(3) . 3_657
O2W' Cd2 O2 Cd1 63.2(3) . 3_657
Cd2 Cd2 O2 Cd1 -135.24(9) 3_667 3_657
O1 P1 O3 Cd2 7.4(4) . 4_565
O2 P1 O3 Cd2 134.1(3) . 4_565
C1 P1 O3 Cd2 -110.5(3) . 4_565
O1 P1 O3 Cd1 -178.7(3) . 2_656
O2 P1 O3 Cd1 -52.0(4) . 2_656
C1 P1 O3 Cd1 63.4(4) . 2_656
O5 C14 O4 Cd1 -26.0(9) . 3_656
O5' C14 O4 Cd1 13.9(12) . 3_656
C9 C14 O4 Cd1 171.2(5) . 3_656
O4 C14 O5 O5' 122.1(15) . .
C9 C14 O5 O5' -76.6(17) . .
O4 C14 O5 Cd1 22.1(7) . 3_656
O5' C14 O5 Cd1 -100.0(15) . 3_656
C9 C14 O5 Cd1 -176.6(7) . 3_656
Cd1 O5 O5' C14 88.9(8) 3_656 .
O4 C14 O5' O5 -77.8(18) . .
C9 C14 O5' O5 123.2(14) . .
O2W Cd2 O6 Cd1 44.5(5) . 2_656
O3 Cd2 O6 Cd1 -132.14(17) 4_566 2_656
O6 Cd2 O6 Cd1 122.0(2) 3_667 2_656
O2 Cd2 O6 Cd1 -55.01(19) . 2_656
O1W Cd2 O6 Cd1 32.8(3) . 2_656
O2W' Cd2 O6 Cd1 55.6(9) . 2_656
Cd2 Cd2 O6 Cd1 122.0(2) 3_667 2_656
O2W Cd2 O6 Cd2 -77.4(4) . 3_667
O3 Cd2 O6 Cd2 105.90(16) 4_566 3_667
O6 Cd2 O6 Cd2 0.0 3_667 3_667
O2 Cd2 O6 Cd2 -176.97(15) . 3_667
O1W Cd2 O6 Cd2 -89.2(3) . 3_667
O2W' Cd2 O6 Cd2 -66.4(9) . 3_667
O6 Cd2 O1W O2W 168.5(5) . .
O3 Cd2 O1W O2W -45.0(9) 4_566 .
O6 Cd2 O1W O2W 88.3(5) 3_667 .
O2 Cd2 O1W O2W -95.1(5) . .
O2W' Cd2 O1W O2W -4.9(5) . .
Cd2 Cd2 O1W O2W 127.7(5) 3_667 .
O6 Cd2 O2W' O2W -16.3(14) . .
O3 Cd2 O2W' O2W 170.9(8) 4_566 .
O6 Cd2 O2W' O2W -81.0(8) 3_667 .
O2 Cd2 O2W' O2W 95.2(8) . .
O1W Cd2 O2W' O2W 7.3(8) . .
Cd2 Cd2 O2W' O2W -68.3(8) 3_667 .
Cd2 O2W' O2W O1W -38(4) . .
Cd2 O1W O2W O2W' 40(4) . .
O6 Cd2 O2W O2W' 173.5(6) . .
O3 Cd2 O2W O2W' -9.9(8) 4_566 .
O6 Cd2 O2W O2W' 99.2(7) 3_667 .
O2 Cd2 O2W O2W' -85.3(7) . .
O1W Cd2 O2W O2W' -170.2(10) . .
Cd2 Cd2 O2W O2W' 128.5(7) 3_667 .
O6 Cd2 O2W O1W -16.3(7) . .
O3 Cd2 O2W O1W 160.4(4) 4_566 .
O6 Cd2 O2W O1W -90.5(5) 3_667 .
O2 Cd2 O2W O1W 84.9(5) . .
O2W' Cd2 O2W O1W 170.2(10) . .
Cd2 Cd2 O2W O1W -61.2(5) 3_667 .
